data_7224777
loop_
_publ_author_name
'Huo, Peng'
'Xue, Li-Jun'
'Li, Yan-Hong'
'Chen, Ting'
'Yu, Lei'
'Zhu, Qin-Yu'
'Dai, Jie'

_publ_section_title
;
 Effects of alkyl chain length on film morphologies and photocurrent
 responses of tetrathiafulvalene-bipyridinium charge-transfer salts: a
 study in terms of structures
;
_journal_issue 16
_journal_name_full CrystEngComm
_journal_page_first 2894
_journal_paper_doi 10.1039/C5CE02479J
_journal_volume 18
_journal_year 2016
_chemical_formula_sum 'C54 H72 N2 O8 S12'
_chemical_formula_weight 1261.94
_space_group_crystal_system triclinic
_space_group_IT_number 2
_space_group_name_Hall '-P 1'
_space_group_name_H-M_alt 'P -1'
_symmetry_space_group_name_Hall '-P 1'
_symmetry_space_group_name_H-M 'P -1'
_atom_sites_solution_hydrogens geom
_audit_creation_method SHELXL-2014/7
_audit_update_record
;
2015-11-18 deposited with the CCDC.
2016-03-14 downloaded from the CCDC.
;
_cell_angle_alpha 76.598(5)
_cell_angle_beta 79.897(5)
_cell_angle_gamma 86.413(5)
_cell_formula_units_Z 2
_cell_length_a 9.6659(6)
_cell_length_b 13.4126(7)
_cell_length_c 25.3171(17)
_cell_measurement_reflns_used 6022
_cell_measurement_temperature 293(2)
_cell_measurement_theta_max 26.9
_cell_measurement_theta_min 3.1
_cell_volume 3142.5(3)
_computing_cell_refinement 'CrystalClear (Rigaku Corp., 2000)'
_computing_data_collection 'CrystalClear (Rigaku Corp., 2000)'
_computing_data_reduction 'CrystalClear (Rigaku Corp., 2000)'
_computing_molecular_graphics 'SHELXL-2014/7 (Sheldrick, 2014)'
_computing_publication_material 'SHELXL-2014/7 (Sheldrick, 2014)'
_computing_structure_refinement 'SHELXL-2014/7 (Sheldrick, 2014)'
_computing_structure_solution 'SHELXL-2014/7 (Sheldrick, 2014)'
_diffrn_ambient_temperature 293(2)
_diffrn_measured_fraction_theta_full 0.998
_diffrn_measured_fraction_theta_max 0.998
_diffrn_measurement_device_type 'Rigaku Saturn'
_diffrn_radiation_type MoK\a
_diffrn_radiation_wavelength 0.71073
_diffrn_reflns_av_R_equivalents 0.0361
_diffrn_reflns_av_unetI/netI 0.0456
_diffrn_reflns_Laue_measured_fraction_full 0.998
_diffrn_reflns_Laue_measured_fraction_max 0.998
_diffrn_reflns_limit_h_max 11
_diffrn_reflns_limit_h_min -9
_diffrn_reflns_limit_k_max 15
_diffrn_reflns_limit_k_min -15
_diffrn_reflns_limit_l_max 29
_diffrn_reflns_limit_l_min -30
_diffrn_reflns_number 30599
_diffrn_reflns_point_group_measured_fraction_full 0.998
_diffrn_reflns_point_group_measured_fraction_max 0.998
_diffrn_reflns_theta_full 25.000
_diffrn_reflns_theta_max 25.000
_diffrn_reflns_theta_min 2.808
_exptl_absorpt_coefficient_mu 0.468
_exptl_absorpt_correction_T_max 1.0000
_exptl_absorpt_correction_T_min 0.7174
_exptl_absorpt_correction_type multi-scan
_exptl_absorpt_process_details 'Jacobson, R. (1998) Private communication '
_exptl_crystal_colour 'clear light black'
_exptl_crystal_density_diffrn 1.331
_exptl_crystal_description block
_exptl_crystal_F_000 1328
_exptl_crystal_size_max 0.400
_exptl_crystal_size_mid 0.200
_exptl_crystal_size_min 0.200
_refine_diff_density_max 0.847
_refine_diff_density_min -0.926
_refine_diff_density_rms 0.085
_refine_ls_extinction_method none
_refine_ls_goodness_of_fit_ref 1.153
_refine_ls_hydrogen_treatment constr
_refine_ls_matrix_type full
_refine_ls_number_parameters 675
_refine_ls_number_reflns 11047
_refine_ls_number_restraints 60
_refine_ls_restrained_S_all 1.171
_refine_ls_R_factor_all 0.1260
_refine_ls_R_factor_gt 0.0904
_refine_ls_shift/su_max 0.003
_refine_ls_shift/su_mean 0.000
_refine_ls_structure_factor_coef Fsqd
_refine_ls_weighting_details 'w=1/[\s^2^(Fo^2^)+(0.0010P)^2^+12.0000P] where P=(Fo^2^+2Fc^2^)/3'
_refine_ls_weighting_scheme calc
_refine_ls_wR_factor_gt 0.1706
_refine_ls_wR_factor_ref 0.1864
_reflns_Friedel_coverage 0.000
_reflns_number_gt 7374
_reflns_number_total 11047
_reflns_threshold_expression 'I > 2\s(I)'
_cod_data_source_file c5ce02479j2.cif
_cod_data_source_block 3
_cod_depositor_comments 'Adding full bibliography for 7224775--7224777.cif.'
_cod_database_code 7224777
_shelx_shelxl_version_number 2014/7
_shelx_space_group_comment
;
The symmetry employed for this shelxl refinement is uniquely defined
by the following loop, which should always be used as a source of
symmetry information in preference to the above space-group names.
They are only intended as comments.
;
_shelx_estimated_absorpt_t_min 0.835
_shelx_estimated_absorpt_t_max 0.912

loop_
_space_group_symop_operation_xyz
'x, y, z'
'-x, -y, -z'

loop_
_atom_site_label
_atom_site_type_symbol
_atom_site_fract_x
_atom_site_fract_y
_atom_site_fract_z
_atom_site_U_iso_or_equiv
_atom_site_adp_type
_atom_site_occupancy
_atom_site_site_symmetry_order
_atom_site_calc_flag
_atom_site_refinement_flags_posn
_atom_site_refinement_flags_adp
_atom_site_refinement_flags_occupancy
_atom_site_disorder_assembly
_atom_site_disorder_group
S1 S 0.57302(18) -0.31893(11) 0.32857(7) 0.0580(4) Uani 1 1 d . . . . .
S2 S 0.69671(17) -0.17373(10) 0.37751(7) 0.0561(4) Uani 1 1 d . . . . .
S3 S 0.4451(2) -0.13465(13) 0.24614(8) 0.0745(5) Uani 1 1 d . . . . .
S4 S 0.5687(2) 0.01733(11) 0.29027(8) 0.0682(5) Uani 1 1 d . . . . .
S5 S 0.3856(4) 0.0229(2) 0.14582(11) 0.1294(11) Uani 1 1 d . . . . .
S6 S 0.5268(3) 0.19117(16) 0.19542(11) 0.1101(9) Uani 1 1 d . . . . .
S7 S 1.20056(18) -0.16773(10) 0.38347(7) 0.0588(4) Uani 1 1 d . . . . .
S8 S 1.1364(2) 0.04760(11) 0.33207(7) 0.0632(5) Uani 1 1 d . . . . .
S9 S 1.0523(2) -0.24212(12) 0.29341(8) 0.0690(5) Uani 1 1 d . . . . .
S10 S 0.9793(2) -0.02683(14) 0.24732(9) 0.0807(6) Uani 1 1 d . . . . .
S11 S 0.9053(5) -0.3249(3) 0.21804(18) 0.1676(15) Uani 1 1 d . . . . .
S12 S 0.8244(5) -0.0822(3) 0.16520(16) 0.1684(15) Uani 1 1 d D . . . .
O1 O 0.6485(5) -0.5240(3) 0.35393(19) 0.0676(12) Uani 1 1 d . . . . .
O2 O 0.8092(4) -0.5284(3) 0.40701(18) 0.0616(11) Uani 1 1 d . . . . .
O3 O 0.9105(4) -0.4096(3) 0.44632(18) 0.0630(12) Uani 1 1 d . . . . .
O4 O 0.8718(5) -0.2489(3) 0.45480(18) 0.0648(12) Uani 1 1 d . . . . .
O5 O 1.3637(5) -0.2083(3) 0.46610(19) 0.0656(12) Uani 1 1 d . . . . .
O6 O 1.4371(5) -0.0537(3) 0.4640(2) 0.0743(13) Uani 1 1 d . . . . .
O7 O 1.3779(6) 0.1200(3) 0.4253(2) 0.0786(14) Uani 1 1 d . . . . .
O8 O 1.2494(6) 0.2030(3) 0.3630(2) 0.0882(16) Uani 1 1 d . . . . .
N1 N 0.7866(5) 0.1612(3) 0.4157(2) 0.0517(12) Uani 1 1 d . . . . .
N2 N 1.7423(5) 0.5612(3) -0.4255(2) 0.0540(13) Uani 1 1 d . . . . .
C1 C 0.6981(6) -0.3679(4) 0.3711(2) 0.0438(13) Uani 1 1 d . . . . .
C2 C 0.7533(6) -0.3017(4) 0.3939(2) 0.0442(13) Uani 1 1 d . . . . .
C3 C 0.5991(6) -0.1903(4) 0.3283(2) 0.0505(14) Uani 1 1 d . . . . .
C4 C 0.5474(6) -0.1130(4) 0.2931(3) 0.0580(16) Uani 1 1 d . . . . .
C5 C 0.4527(8) -0.0076(5) 0.2074(3) 0.075(2) Uani 1 1 d . . . . .
C6 C 0.5080(8) 0.0602(5) 0.2274(3) 0.078(2) Uani 1 1 d . . . . .
C7 C 0.3276(15) -0.0922(9) 0.1409(5) 0.181(6) Uani 1 1 d . . . . .
H7A H 0.4068 -0.1355 0.1316 0.271 Uiso 1 1 calc R U . . .
H7B H 0.2699 -0.0808 0.1127 0.271 Uiso 1 1 calc R U . . .
H7C H 0.2736 -0.1248 0.1755 0.271 Uiso 1 1 calc R U . . .
C8 C 0.3606(11) 0.2370(6) 0.2174(4) 0.126(4) Uani 1 1 d . . . . .
H8A H 0.2915 0.1988 0.2079 0.189 Uiso 1 1 calc R U . . .
H8B H 0.3519 0.3082 0.1998 0.189 Uiso 1 1 calc R U . . .
H8C H 0.3463 0.2296 0.2566 0.189 Uiso 1 1 calc R U . . .
C9 C 0.7194(6) -0.4817(4) 0.3772(2) 0.0486(14) Uani 1 1 d . . . . .
C10 C 0.8523(6) -0.3202(4) 0.4346(2) 0.0510(14) Uani 1 1 d . . . . .
C11 C 1.2789(6) -0.0723(4) 0.4039(2) 0.0467(14) Uani 1 1 d . . . . .
C12 C 1.2490(6) 0.0255(4) 0.3805(2) 0.0488(14) Uani 1 1 d . . . . .
C13 C 1.1232(6) -0.0828(4) 0.3325(2) 0.0515(14) Uani 1 1 d . . . . .
C14 C 1.0599(6) -0.1134(4) 0.2965(3) 0.0543(15) Uani 1 1 d . . . . .
C15 C 0.9664(11) -0.2158(6) 0.2374(4) 0.107(3) Uani 1 1 d . . . . .
C16 C 0.9340(11) -0.1195(7) 0.2165(4) 0.110(3) Uani 1 1 d . . . . .
C17 C 1.0327(8) -0.3145(6) 0.1792(4) 0.098(3) Uani 1 1 d . . . . .
H17A H 1.0111 -0.3008 0.1425 0.146 Uiso 1 1 calc R U . . .
H17B H 1.0878 -0.3769 0.1857 0.146 Uiso 1 1 calc R U . . .
H17C H 1.0850 -0.2589 0.1831 0.146 Uiso 1 1 calc R U . . .
C18 C 0.8473(13) 0.0477(8) 0.1431(5) 0.084(4) Uani 0.640(12) 1 d . . P A 1
H18A H 0.8157 0.0802 0.1733 0.127 Uiso 0.640(12) 1 calc R U P A 1
H18B H 0.7939 0.0744 0.1141 0.127 Uiso 0.640(12) 1 calc R U P A 1
H18C H 0.9451 0.0609 0.1296 0.127 Uiso 0.640(12) 1 calc R U P A 1
C18' C 0.9814(13) -0.0619(12) 0.1301(5) 0.041(5) Uani 0.360(12) 1 d D . P A 2
C19 C 1.3664(6) -0.1155(4) 0.4481(3) 0.0539(15) Uani 1 1 d . . . . .
C20 C 1.2965(7) 0.1240(4) 0.3904(3) 0.0626(18) Uani 1 1 d . . . . .
C21 C 0.8759(6) 0.2008(4) 0.4396(2) 0.0533(15) Uani 1 1 d . . . . .
H21 H 0.8805 0.2716 0.4337 0.064 Uiso 1 1 calc R U . . .
C22 C 0.9607(6) 0.1401(4) 0.4724(2) 0.0503(14) Uani 1 1 d . . . . .
H22 H 1.0217 0.1698 0.4886 0.060 Uiso 1 1 calc R U . . .
C23 C 0.9558(6) 0.0341(4) 0.4816(2) 0.0439(13) Uani 1 1 d . . . . .
C24 C 0.8644(6) -0.0058(4) 0.4559(3) 0.0552(15) Uani 1 1 d . . . . .
H24 H 0.8595 -0.0764 0.4607 0.066 Uiso 1 1 calc R U . . .
C25 C 0.7812(7) 0.0581(4) 0.4237(3) 0.0593(17) Uani 1 1 d . . . . .
H25 H 0.7195 0.0302 0.4070 0.071 Uiso 1 1 calc R U . . .
C26 C 0.6922(7) 0.2285(4) 0.3806(3) 0.0679(19) Uani 1 1 d . . . . .
C27 C 0.7547(10) 0.2411(6) 0.3188(4) 0.090(3) Uani 1 1 d . . . . .
C28 C 0.8897(11) 0.2985(6) 0.3023(3) 0.099(3) Uani 1 1 d D . . . .
C29 C 0.942(3) 0.3104(16) 0.2403(5) 0.261(12) Uani 1 1 d D . . . .
C30 C 0.958(3) 0.3504(19) 0.2065(6) 0.309(15) Uani 1 1 d . . . . .
C31 C 1.024(2) 0.3966(16) 0.1450(7) 0.243(7) Uani 1 1 d D U . . .
C32 C 1.046(2) 0.3113(16) 0.1206(8) 0.265(7) Uani 1 1 d D U . . .
C33 C 1.123(3) 0.3452(19) 0.0589(8) 0.313(8) Uani 1 1 d D U . . .
C34 C 1.160(3) 0.2468(18) 0.0292(10) 0.330(10) Uani 1 1 d D U . . .
C35 C 1.234(3) 0.224(2) -0.0220(11) 0.379(13) Uiso 1 1 d D U . . .
C36 C 1.282(2) 0.113(2) -0.0221(11) 0.336(11) Uiso 1 1 d D U . . .
C37 C 1.162(4) 0.042(2) -0.0004(17) 0.54(2) Uiso 1 1 d D U . . .
C38 C 1.7446(7) 0.4672(4) -0.4357(3) 0.0614(17) Uani 1 1 d . . . . .
H38 H 1.8122 0.4190 -0.4235 0.074 Uiso 1 1 calc R U . . .
C39 C 1.6490(6) 0.4413(4) -0.4638(3) 0.0570(16) Uani 1 1 d . . . . .
H39 H 1.6499 0.3751 -0.4693 0.068 Uiso 1 1 calc R U . . .
C40 C 1.5511(6) 0.5128(4) -0.4841(2) 0.0443(13) Uani 1 1 d . . . . .
C41 C 1.5541(6) 0.6103(4) -0.4736(2) 0.0485(14) Uani 1 1 d . . . . .
H41 H 1.4906 0.6610 -0.4868 0.058 Uiso 1 1 calc R U . . .
C42 C 1.6491(6) 0.6317(4) -0.4442(3) 0.0517(15) Uani 1 1 d . . . . .
H42 H 1.6488 0.6967 -0.4370 0.062 Uiso 1 1 calc R U . . .
C43 C 1.8458(7) 0.5851(5) -0.3928(3) 0.0685(19) Uani 1 1 d . . . . .
C44 C 1.8152(9) 0.5203(5) -0.3340(4) 0.084(2) Uani 1 1 d . . . . .
C45 C 1.6677(9) 0.5389(5) -0.3044(3) 0.079(2) Uani 1 1 d . . . . .
C46 C 1.6388(13) 0.4702(7) -0.2452(4) 0.113(3) Uani 1 1 d . . . . .
C47 C 1.4887(13) 0.4851(8) -0.2170(4) 0.127(4) Uani 1 1 d . . . . .
C48 C 1.452(2) 0.4077(11) -0.1598(6) 0.202(7) Uani 1 1 d D . . . .
C49 C 1.446(4) 0.453(2) -0.1140(7) 0.47(2) Uani 1 1 d D U . . .
C50 C 1.382(3) 0.5534(16) -0.0766(14) 0.340(16) Uani 1 1 d . U . . .
C51 C 1.349(3) 0.668(2) -0.0422(8) 0.299(11) Uani 1 1 d . U . . .
C52 C 1.260(4) 0.662(2) 0.0068(12) 0.336(11) Uani 1 1 d . U . . .
C53 C 1.298(3) 0.7787(18) 0.0047(10) 0.296(10) Uani 1 1 d . U . . .

loop_
_atom_site_aniso_label
_atom_site_aniso_U_11
_atom_site_aniso_U_22
_atom_site_aniso_U_33
_atom_site_aniso_U_23
_atom_site_aniso_U_13
_atom_site_aniso_U_12
S1 0.0680(11) 0.0380(7) 0.0739(11) -0.0117(7) -0.0287(9) -0.0013(7)
S2 0.0652(10) 0.0324(7) 0.0761(11) -0.0169(7) -0.0205(8) 0.0013(6)
S3 0.0804(13) 0.0589(10) 0.0846(13) -0.0018(9) -0.0334(11) -0.0032(9)
S4 0.0768(12) 0.0385(8) 0.0851(13) -0.0038(8) -0.0172(10) 0.0024(7)
S5 0.193(3) 0.1019(18) 0.0934(18) 0.0035(14) -0.0656(19) 0.0143(19)
S6 0.124(2) 0.0586(12) 0.122(2) 0.0227(12) -0.0103(16) 0.0046(12)
S7 0.0770(11) 0.0304(7) 0.0727(11) -0.0079(7) -0.0250(9) -0.0073(7)
S8 0.0851(12) 0.0342(7) 0.0697(11) -0.0094(7) -0.0165(9) 0.0049(7)
S9 0.0803(12) 0.0495(9) 0.0829(13) -0.0181(8) -0.0220(10) -0.0077(8)
S10 0.1007(15) 0.0623(11) 0.0867(14) -0.0166(10) -0.0416(12) 0.0141(10)
S11 0.210(4) 0.136(3) 0.193(4) -0.074(3) -0.073(3) -0.022(3)
S12 0.204(4) 0.177(3) 0.160(3) -0.056(3) -0.113(3) 0.028(3)
O1 0.081(3) 0.038(2) 0.092(3) -0.021(2) -0.029(3) -0.003(2)
O2 0.069(3) 0.035(2) 0.085(3) -0.014(2) -0.027(2) 0.0087(19)
O3 0.067(3) 0.045(2) 0.083(3) -0.012(2) -0.034(2) 0.004(2)
O4 0.076(3) 0.049(2) 0.080(3) -0.021(2) -0.031(2) -0.013(2)
O5 0.075(3) 0.041(2) 0.085(3) -0.015(2) -0.030(3) 0.006(2)
O6 0.071(3) 0.062(3) 0.109(4) -0.043(3) -0.035(3) 0.000(2)
O7 0.096(4) 0.054(3) 0.097(4) -0.033(3) -0.019(3) -0.020(2)
O8 0.140(5) 0.031(2) 0.093(4) -0.017(2) -0.015(3) -0.003(3)
N1 0.057(3) 0.034(2) 0.066(3) -0.013(2) -0.012(3) -0.006(2)
N2 0.052(3) 0.036(2) 0.081(4) -0.024(2) -0.013(3) -0.001(2)
C1 0.047(3) 0.035(3) 0.047(3) -0.006(2) -0.005(3) 0.000(2)
C2 0.047(3) 0.032(3) 0.054(3) -0.011(2) -0.005(3) -0.005(2)
C3 0.050(3) 0.037(3) 0.065(4) -0.013(3) -0.009(3) 0.000(2)
C4 0.054(4) 0.045(3) 0.072(4) -0.007(3) -0.009(3) -0.001(3)
C5 0.085(5) 0.066(4) 0.065(5) 0.001(4) -0.016(4) 0.011(4)
C6 0.094(6) 0.054(4) 0.078(5) 0.000(4) -0.016(4) 0.007(4)
C7 0.283(17) 0.159(11) 0.129(10) -0.016(8) -0.128(11) -0.017(11)
C8 0.156(10) 0.070(5) 0.135(9) -0.010(6) 0.004(7) 0.000(6)
C9 0.054(4) 0.034(3) 0.057(4) -0.011(3) -0.005(3) -0.005(3)
C10 0.047(3) 0.045(3) 0.059(4) -0.007(3) -0.006(3) -0.010(3)
C11 0.048(3) 0.032(3) 0.059(4) -0.014(3) 0.000(3) -0.006(2)
C12 0.054(4) 0.036(3) 0.056(4) -0.015(3) 0.001(3) -0.003(2)
C13 0.058(4) 0.039(3) 0.055(4) -0.009(3) -0.005(3) -0.001(3)
C14 0.053(4) 0.048(3) 0.061(4) -0.012(3) -0.010(3) -0.001(3)
C15 0.151(9) 0.070(5) 0.127(8) -0.040(5) -0.075(7) 0.012(5)
C16 0.148(9) 0.091(6) 0.116(7) -0.038(5) -0.081(7) 0.018(6)
C17 0.050(5) 0.090(6) 0.142(8) -0.009(5) -0.003(5) -0.026(4)
C18 0.092(9) 0.080(8) 0.070(8) 0.018(6) -0.035(7) 0.020(6)
C18' 0.037(9) 0.079(11) 0.010(7) -0.015(6) -0.009(6) 0.021(7)
C19 0.049(4) 0.047(3) 0.068(4) -0.019(3) -0.008(3) 0.003(3)
C20 0.074(5) 0.028(3) 0.080(5) -0.018(3) 0.013(4) -0.006(3)
C21 0.063(4) 0.033(3) 0.066(4) -0.014(3) -0.010(3) -0.011(3)
C22 0.061(4) 0.036(3) 0.056(4) -0.011(3) -0.010(3) -0.012(3)
C23 0.054(3) 0.033(3) 0.046(3) -0.010(2) -0.007(3) -0.009(2)
C24 0.068(4) 0.032(3) 0.070(4) -0.011(3) -0.022(3) -0.004(3)
C25 0.066(4) 0.038(3) 0.080(5) -0.015(3) -0.024(4) -0.011(3)
C26 0.060(4) 0.044(3) 0.101(6) -0.007(3) -0.031(4) -0.001(3)
C27 0.131(8) 0.059(4) 0.092(6) -0.014(4) -0.060(6) 0.009(5)
C28 0.130(8) 0.072(5) 0.078(6) -0.004(4) 0.005(5) 0.007(5)
C29 0.40(3) 0.244(19) 0.075(10) 0.039(12) 0.014(14) 0.063(18)
C30 0.49(4) 0.31(3) 0.068(11) 0.011(13) 0.018(17) 0.00(2)
C31 0.289(17) 0.32(2) 0.121(11) -0.074(11) -0.022(12) 0.029(16)
C32 0.295(16) 0.34(2) 0.150(12) -0.059(12) -0.005(12) 0.011(15)
C33 0.321(17) 0.41(2) 0.186(14) -0.063(14) 0.023(14) -0.010(17)
C34 0.35(2) 0.42(2) 0.212(17) -0.082(16) 0.017(17) -0.06(2)
C38 0.063(4) 0.036(3) 0.095(5) -0.027(3) -0.026(4) 0.009(3)
C39 0.062(4) 0.032(3) 0.084(5) -0.023(3) -0.018(3) 0.000(3)
C40 0.048(3) 0.032(3) 0.052(3) -0.011(2) -0.001(3) -0.003(2)
C41 0.050(3) 0.034(3) 0.062(4) -0.013(3) -0.008(3) 0.001(2)
C42 0.055(4) 0.030(3) 0.073(4) -0.017(3) -0.010(3) 0.000(2)
C43 0.060(4) 0.053(4) 0.108(6) -0.034(4) -0.033(4) -0.002(3)
C44 0.090(6) 0.065(4) 0.114(7) -0.028(4) -0.055(5) 0.006(4)
C45 0.099(6) 0.068(4) 0.074(5) -0.010(4) -0.033(4) -0.011(4)
C46 0.166(10) 0.087(6) 0.094(7) -0.006(5) -0.059(7) -0.018(6)
C47 0.162(11) 0.136(9) 0.077(7) -0.011(6) -0.011(7) -0.044(8)
C48 0.35(2) 0.136(11) 0.111(10) 0.003(9) -0.045(13) -0.047(13)
C49 0.70(6) 0.45(4) 0.121(16) 0.13(2) 0.04(3) 0.04(4)
C50 0.37(3) 0.157(17) 0.44(4) 0.09(2) -0.14(3) 0.008(19)
C51 0.44(3) 0.279(19) 0.157(16) 0.040(18) -0.101(19) -0.08(2)
C52 0.43(3) 0.306(19) 0.259(19) -0.01(2) -0.08(2) -0.05(2)
C53 0.37(3) 0.26(2) 0.28(2) -0.035(19) -0.155(19) -0.05(2)

loop_
_atom_type_symbol
_atom_type_description
_atom_type_scat_dispersion_real
_atom_type_scat_dispersion_imag
_atom_type_scat_source
C C 0.0033 0.0016 'International Tables Vol C Tables 4.2.6.8 and 6.1.1.4'
H H 0.0000 0.0000 'International Tables Vol C Tables 4.2.6.8 and 6.1.1.4'
O O 0.0106 0.0060 'International Tables Vol C Tables 4.2.6.8 and 6.1.1.4'
N N 0.0061 0.0033 'International Tables Vol C Tables 4.2.6.8 and 6.1.1.4'
S S 0.1246 0.1234 'International Tables Vol C Tables 4.2.6.8 and 6.1.1.4'

loop_
_geom_angle_atom_site_label_1
_geom_angle_atom_site_label_2
_geom_angle_atom_site_label_3
_geom_angle
_geom_angle_site_symmetry_3
C1 S1 C3 94.4(3) .
C2 S2 C3 95.1(3) .
C4 S3 C5 94.6(3) .
C6 S4 C4 94.4(3) .
C7 S5 C5 103.3(4) .
C8 S6 C6 99.9(4) .
C11 S7 C13 95.0(3) .
C12 S8 C13 94.7(3) .
C15 S9 C14 94.6(3) .
C16 S10 C14 94.7(3) .
C17 S11 C15 84.4(5) .
C18' S12 C16 76.9(6) .
C18 S12 C16 103.6(5) .
C21 N1 C25 119.1(5) .
C21 N1 C26 121.4(5) .
C25 N1 C26 119.5(5) .
C42 N2 C38 120.1(5) .
C42 N2 C43 120.7(5) .
C38 N2 C43 119.1(5) .
C2 C1 C9 131.2(5) .
C2 C1 S1 117.4(4) .
C9 C1 S1 111.3(4) .
C1 C2 C10 130.3(5) .
C1 C2 S2 117.0(4) .
C10 C2 S2 112.5(4) .
C4 C3 S2 123.9(4) .
C4 C3 S1 121.7(5) .
S2 C3 S1 114.4(3) .
C3 C4 S3 121.7(5) .
C3 C4 S4 124.4(5) .
S3 C4 S4 113.8(3) .
C6 C5 S5 123.6(6) .
C6 C5 S3 117.2(6) .
S5 C5 S3 119.2(5) .
C5 C6 S4 117.9(5) .
C5 C6 S6 124.9(6) .
S4 C6 S6 117.2(5) .
O1 C9 O2 124.2(5) .
O1 C9 C1 117.3(5) .
O2 C9 C1 118.5(5) .
O4 C10 O3 124.3(6) .
O4 C10 C2 117.5(5) .
O3 C10 C2 118.2(5) .
C12 C11 C19 130.4(5) .
C12 C11 S7 117.1(5) .
C19 C11 S7 112.5(4) .
C11 C12 C20 129.7(6) .
C11 C12 S8 117.9(4) .
C20 C12 S8 112.3(4) .
C14 C13 S7 123.3(4) .
C14 C13 S8 122.1(5) .
S7 C13 S8 114.6(3) .
C13 C14 S10 122.2(4) .
C13 C14 S9 123.4(5) .
S10 C14 S9 114.4(4) .
C16 C15 S9 118.4(6) .
C16 C15 S11 124.5(7) .
S9 C15 S11 116.5(5) .
C15 C16 S10 117.8(6) .
C15 C16 S12 123.3(7) .
S10 C16 S12 118.2(5) .
O5 C19 O6 125.0(6) .
O5 C19 C11 116.5(5) .
O6 C19 C11 118.5(5) .
O8 C20 O7 125.7(6) .
O8 C20 C12 114.8(7) .
O7 C20 C12 119.5(6) .
N1 C21 C22 121.8(5) .
C21 C22 C23 120.0(5) .
C24 C23 C22 117.5(5) .
C24 C23 C23 121.2(6) 2_756
C22 C23 C23 121.3(6) 2_756
C25 C24 C23 120.3(5) .
N1 C25 C24 121.3(5) .
N1 C26 C27 110.4(6) .
C28 C27 C26 113.2(6) .
C27 C28 C29 109.9(13) .
C30 C29 C28 149(3) .
C29 C30 C31 162(4) .
C32 C31 C30 104.4(18) .
C31 C32 C33 110.2(19) .
C32 C33 C34 112(2) .
C35 C34 C33 140(2) .
C34 C35 C36 118.1(18) .
C37 C36 C35 110.7(16) .
N2 C38 C39 120.9(5) .
C38 C39 C40 120.5(5) .
C39 C40 C41 116.8(5) .
C39 C40 C40 121.4(6) 2_864
C41 C40 C40 121.8(6) 2_864
C42 C41 C40 120.5(5) .
N2 C42 C41 121.0(5) .
N2 C43 C44 109.3(5) .
C45 C44 C43 113.2(6) .
C44 C45 C46 111.9(7) .
C47 C46 C45 111.6(8) .
C46 C47 C48 112.3(12) .
C49 C48 C47 113.8(13) .
C48 C49 C50 151(3) .
C49 C50 C51 169(2) .
C52 C51 C50 121(3) .
C51 C52 C53 88(2) .

loop_
_geom_bond_atom_site_label_1
_geom_bond_atom_site_label_2
_geom_bond_distance
_geom_bond_site_symmetry_2
S1 C1 1.756(5) .
S1 C3 1.757(5) .
S2 C2 1.747(5) .
S2 C3 1.749(6) .
S3 C4 1.755(7) .
S3 C5 1.757(7) .
S4 C6 1.752(8) .
S4 C4 1.757(6) .
S5 C7 1.714(11) .
S5 C5 1.744(7) .
S6 C8 1.729(10) .
S6 C6 1.761(7) .
S7 C11 1.746(5) .
S7 C13 1.754(6) .
S8 C12 1.743(6) .
S8 C13 1.760(6) .
S9 C15 1.723(8) .
S9 C14 1.753(6) .
S10 C16 1.728(8) .
S10 C14 1.750(6) .
S11 C17 1.427(8) .
S11 C15 1.809(8) .
S12 C18' 1.624(12) .
S12 C18 1.718(11) .
S12 C16 1.782(8) .
O1 C9 1.219(7) .
O2 C9 1.287(7) .
O3 C10 1.285(6) .
O4 C10 1.223(6) .
O5 C19 1.223(6) .
O6 C19 1.279(7) .
O7 C20 1.273(8) .
O8 C20 1.233(8) .
N1 C21 1.334(7) .
N1 C25 1.354(6) .
N1 C26 1.499(7) .
N2 C42 1.329(7) .
N2 C38 1.343(7) .
N2 C43 1.496(8) .
C1 C2 1.345(7) .
C1 C9 1.504(7) .
C2 C10 1.495(8) .
C3 C4 1.335(8) .
C5 C6 1.320(10) .
C11 C12 1.344(7) .
C11 C19 1.508(8) .
C12 C20 1.513(8) .
C13 C14 1.330(8) .
C15 C16 1.318(11) .
C21 C22 1.366(8) .
C22 C23 1.389(7) .
C23 C24 1.381(7) .
C23 C23 1.492(10) 2_756
C24 C25 1.366(8) .
C26 C27 1.550(11) .
C27 C28 1.502(12) .
C28 C29 1.536(13) .
C29 C30 0.893(17) .
C30 C31 1.57(2) .
C31 C32 1.410(16) .
C32 C33 1.583(16) .
C33 C34 1.656(17) .
C34 C35 1.450(17) .
C35 C36 1.541(17) .
C36 C37 1.484(18) .
C38 C39 1.365(8) .
C39 C40 1.381(8) .
C40 C41 1.397(7) .
C40 C40 1.481(11) 2_864
C41 C42 1.361(8) .
C43 C44 1.529(11) .
C44 C45 1.525(11) .
C45 C46 1.554(11) .
C46 C47 1.523(14) .
C47 C48 1.573(16) .
C48 C49 1.418(18) .
C49 C50 1.83(4) .
C50 C51 1.92(4) .
C51 C52 1.37(3) .
C52 C53 1.62(3) .

loop_
_geom_torsion_atom_site_label_1
_geom_torsion_atom_site_label_2
_geom_torsion_atom_site_label_3
_geom_torsion_atom_site_label_4
_geom_torsion
_geom_torsion_site_symmetry_1
_geom_torsion_site_symmetry_4
C3 S1 C1 C2 8.4(5) . .
C3 S1 C1 C9 -174.1(4) . .
C9 C1 C2 C10 -2.0(10) . .
S1 C1 C2 C10 175.0(5) . .
C9 C1 C2 S2 -178.2(5) . .
S1 C1 C2 S2 -1.2(6) . .
C3 S2 C2 C1 -6.7(5) . .
C3 S2 C2 C10 176.4(4) . .
C2 S2 C3 C4 -168.0(6) . .
C2 S2 C3 S1 12.2(4) . .
C1 S1 C3 C4 167.5(5) . .
C1 S1 C3 S2 -12.6(4) . .
S2 C3 C4 S3 -177.8(3) . .
S1 C3 C4 S3 2.0(8) . .
S2 C3 C4 S4 0.1(8) . .
S1 C3 C4 S4 179.9(3) . .
C5 S3 C4 C3 -167.8(6) . .
C5 S3 C4 S4 14.1(4) . .
C6 S4 C4 C3 168.0(6) . .
C6 S4 C4 S3 -14.0(4) . .
C7 S5 C5 C6 -179.5(9) . .
C7 S5 C5 S3 -0.5(8) . .
C4 S3 C5 C6 -8.7(7) . .
C4 S3 C5 S5 172.2(5) . .
S5 C5 C6 S4 179.2(4) . .
S3 C5 C6 S4 0.2(9) . .
S5 C5 C6 S6 -1.3(11) . .
S3 C5 C6 S6 179.7(4) . .
C4 S4 C6 C5 8.5(7) . .
C4 S4 C6 S6 -171.1(5) . .
C8 S6 C6 C5 83.3(8) . .
C8 S6 C6 S4 -97.1(6) . .
C2 C1 C9 O1 175.7(6) . .
S1 C1 C9 O1 -1.5(7) . .
C2 C1 C9 O2 -3.4(9) . .
S1 C1 C9 O2 179.5(4) . .
C1 C2 C10 O4 -170.0(6) . .
S2 C2 C10 O4 6.3(7) . .
C1 C2 C10 O3 9.5(9) . .
S2 C2 C10 O3 -174.2(4) . .
C13 S7 C11 C12 5.1(5) . .
C13 S7 C11 C19 -177.4(4) . .
C19 C11 C12 C20 1.3(10) . .
S7 C11 C12 C20 178.3(5) . .
C19 C11 C12 S8 -177.2(5) . .
S7 C11 C12 S8 -0.2(6) . .
C13 S8 C12 C11 -4.8(5) . .
C13 S8 C12 C20 176.4(4) . .
C11 S7 C13 C14 171.5(6) . .
C11 S7 C13 S8 -8.2(4) . .
C12 S8 C13 C14 -171.6(5) . .
C12 S8 C13 S7 8.1(4) . .
S7 C13 C14 S10 178.2(3) . .
S8 C13 C14 S10 -2.2(8) . .
S7 C13 C14 S9 -3.0(8) . .
S8 C13 C14 S9 176.7(3) . .
C16 S10 C14 C13 177.0(6) . .
C16 S10 C14 S9 -2.0(5) . .
C15 S9 C14 C13 -177.2(6) . .
C15 S9 C14 S10 1.8(5) . .
C14 S9 C15 C16 -0.8(10) . .
C14 S9 C15 S11 -172.2(6) . .
C17 S11 C15 C16 92.4(11) . .
C17 S11 C15 S9 -96.8(7) . .
S9 C15 C16 S10 -0.5(14) . .
S11 C15 C16 S10 170.2(6) . .
S9 C15 C16 S12 -170.9(6) . .
S11 C15 C16 S12 -0.3(16) . .
C14 S10 C16 C15 1.5(10) . .
C14 S10 C16 S12 172.4(6) . .
C18' S12 C16 C15 -101.2(12) . .
C18 S12 C16 C15 -167.8(11) . .
C18' S12 C16 S10 88.4(8) . .
C18 S12 C16 S10 21.8(9) . .
C12 C11 C19 O5 172.4(6) . .
S7 C11 C19 O5 -4.7(7) . .
C12 C11 C19 O6 -7.6(10) . .
S7 C11 C19 O6 175.3(5) . .
C11 C12 C20 O8 -178.9(6) . .
S8 C12 C20 O8 -0.3(7) . .
C11 C12 C20 O7 0.5(10) . .
S8 C12 C20 O7 179.1(5) . .
C25 N1 C21 C22 -0.8(9) . .
C26 N1 C21 C22 178.9(6) . .
N1 C21 C22 C23 0.2(9) . .
C21 C22 C23 C24 0.7(9) . .
C21 C22 C23 C23 -178.3(7) . 2_756
C22 C23 C24 C25 -1.1(9) . .
C23 C23 C24 C25 177.9(7) 2_756 .
C21 N1 C25 C24 0.4(9) . .
C26 N1 C25 C24 -179.2(6) . .
C23 C24 C25 N1 0.5(10) . .
C21 N1 C26 C27 99.4(7) . .
C25 N1 C26 C27 -80.9(7) . .
N1 C26 C27 C28 -66.0(7) . .
C26 C27 C28 C29 -178.4(9) . .
C27 C28 C29 C30 109(8) . .
C28 C29 C30 C31 147(8) . .
C29 C30 C31 C32 48(14) . .
C30 C31 C32 C33 -176.0(19) . .
C31 C32 C33 C34 177(2) . .
C32 C33 C34 C35 -175(3) . .
C33 C34 C35 C36 159(3) . .
C34 C35 C36 C37 54(4) . .
C42 N2 C38 C39 -2.1(10) . .
C43 N2 C38 C39 177.9(6) . .
N2 C38 C39 C40 2.5(10) . .
C38 C39 C40 C41 -1.1(9) . .
C38 C39 C40 C40 178.4(7) . 2_864
C39 C40 C41 C42 -0.6(9) . .
C40 C40 C41 C42 179.9(6) 2_864 .
C38 N2 C42 C41 0.4(9) . .
C43 N2 C42 C41 -179.6(6) . .
C40 C41 C42 N2 1.0(9) . .
C42 N2 C43 C44 114.2(6) . .
C38 N2 C43 C44 -65.8(8) . .
N2 C43 C44 C45 -59.4(7) . .
C43 C44 C45 C46 178.8(6) . .
C44 C45 C46 C47 -177.0(7) . .
C45 C46 C47 C48 173.7(8) . .
C46 C47 C48 C49 106(2) . .
C47 C48 C49 C50 50(7) . .
C48 C49 C50 C51 -104(13) . .
C50 C51 C52 C53 179(2) . .
